data_1513948
loop_
_publ_author_name
'Xie, Jin'
'Yuan, Xiangai'
'Abdukader, Ablimit'
'Zhu, Chengjian'
'Ma, Jing'

_publ_section_title
;
 Visible-light-promoted radical C-h trifluoromethylation of free anilines.
;
_journal_issue 6
_journal_name_full 'Organic letters'
_journal_page_first 1768
_journal_page_last 1771
_journal_paper_doi 10.1021/ol500469a
_journal_volume 16
_journal_year 2014
_chemical_formula_sum 'C8 H8 F3 N O2 S'
_chemical_formula_weight 239.21
_chemical_name_common 4-(methylsulfonyl)-2-(trifluoromethyl)aniline
_chemical_name_systematic
; 
 ? 
;
_space_group_IT_number 61
_symmetry_cell_setting orthorhombic
_symmetry_space_group_name_Hall '-P 2ac 2ab'
_symmetry_space_group_name_H-M 'P b c a'
_atom_sites_solution_hydrogens geom
_atom_sites_solution_primary direct
_atom_sites_solution_secondary difmap
_audit_creation_method SHELXL-97
_cell_angle_alpha 90.00
_cell_angle_beta 90.00
_cell_angle_gamma 90.00
_cell_formula_units_Z 8
_cell_length_a 7.9680(16)
_cell_length_b 15.300(3)
_cell_length_c 16.954(3)
_cell_measurement_reflns_used 25
_cell_measurement_temperature 293(2)
_cell_measurement_theta_max 13
_cell_measurement_theta_min 9
_cell_volume 2066.9(7)
_computing_structure_refinement 'SHELXL-97 (Sheldrick, 1997)'
_computing_structure_solution 'SHELXS-97 (Sheldrick, 1990)'
_diffrn_ambient_temperature 293(2)
_diffrn_measured_fraction_theta_full 0.986
_diffrn_measured_fraction_theta_max 0.986
_diffrn_measurement_device_type 'Nonius cad4'
_diffrn_measurement_method \w/2\q
_diffrn_radiation_monochromator graphite
_diffrn_radiation_source 'fine-focus sealed tube'
_diffrn_radiation_type MoK\a
_diffrn_radiation_wavelength 0.71073
_diffrn_reflns_av_R_equivalents 0.0744
_diffrn_reflns_av_sigmaI/netI 0.0729
_diffrn_reflns_limit_h_max 9
_diffrn_reflns_limit_h_min 0
_diffrn_reflns_limit_k_max 18
_diffrn_reflns_limit_k_min 0
_diffrn_reflns_limit_l_max 20
_diffrn_reflns_limit_l_min -20
_diffrn_reflns_number 3664
_diffrn_reflns_theta_full 25.38
_diffrn_reflns_theta_max 25.38
_diffrn_reflns_theta_min 3.12
_diffrn_standards_decay_% 1
_diffrn_standards_interval_count 200
_diffrn_standards_interval_time 2h
_diffrn_standards_number 3
_exptl_absorpt_coefficient_mu 0.336
_exptl_absorpt_correction_T_max 0.9672
_exptl_absorpt_correction_T_min 0.9059
_exptl_absorpt_correction_type none
_exptl_crystal_density_diffrn 1.537
_exptl_crystal_density_method 'not measured'
_exptl_crystal_F_000 976
_exptl_crystal_size_max 0.30
_exptl_crystal_size_mid 0.20
_exptl_crystal_size_min 0.10
_refine_diff_density_max 0.299
_refine_diff_density_min -0.244
_refine_diff_density_rms 0.049
_refine_ls_extinction_coef 0.019(3)
_refine_ls_extinction_expression Fc^*^=kFc[1+0.001xFc^2^\l^3^/sin(2\q)]^-1/4^
_refine_ls_extinction_method SHELXL
_refine_ls_goodness_of_fit_ref 1.000
_refine_ls_hydrogen_treatment constr
_refine_ls_matrix_type full
_refine_ls_number_parameters 137
_refine_ls_number_reflns 1874
_refine_ls_number_restraints 0
_refine_ls_restrained_S_all 1.000
_refine_ls_R_factor_all 0.1027
_refine_ls_R_factor_gt 0.0590
_refine_ls_shift/su_max 0.000
_refine_ls_shift/su_mean 0.000
_refine_ls_structure_factor_coef Fsqd
_refine_ls_weighting_details 'calc w=1/[\s^2^(Fo^2^)+(0.1000P)^2^+0.0000P] where P=(Fo^2^+2Fc^2^)/3'
_refine_ls_weighting_scheme calc
_refine_ls_wR_factor_gt 0.1537
_refine_ls_wR_factor_ref 0.1802
_reflns_number_gt 1124
_reflns_number_total 1874
_reflns_threshold_expression >2sigma(I)
_cod_data_source_file ol500469a_si_001.cif
_cod_data_source_block b
_cod_depositor_comments
;
The following automatic conversions were performed:

'_symmetry_cell_setting' value 'Orthorhombic' changed to
'orthorhombic' according to
/usr/data/users/saulius/crontab/automatic-downloads/current/ACS/lib/dictionaries/cif_core.dic
dictionary named 'cif_core.dic' version 2.4.2 from 2011-04-26.

Automatic conversion script
Id: cif_fix_values 2281 2013-09-26 08:29:07Z andrius 
;
_cod_original_sg_symbol_H-M Pbca
_cod_database_code 1513948

loop_
_symmetry_equiv_pos_as_xyz
'x, y, z'
'-x+1/2, -y, z+1/2'
'-x, y+1/2, -z+1/2'
'x+1/2, -y+1/2, -z'
'-x, -y, -z'
'x-1/2, y, -z-1/2'
'x, -y-1/2, z-1/2'
'-x-1/2, y-1/2, z'

loop_
_atom_site_label
_atom_site_type_symbol
_atom_site_fract_x
_atom_site_fract_y
_atom_site_fract_z
_atom_site_U_iso_or_equiv
_atom_site_adp_type
_atom_site_occupancy
_atom_site_symmetry_multiplicity
_atom_site_calc_flag
_atom_site_refinement_flags
S S 0.11692(13) 0.01074(6) 0.34682(7) 0.0718(5) Uani 1 1 d .
N N -0.2211(5) 0.35378(19) 0.3508(2) 0.0759(10) Uani 1 1 d .
H0A H -0.1861 0.3937 0.3191 0.091 Uiso 1 1 calc R
H0B H -0.3026 0.3646 0.3826 0.091 Uiso 1 1 calc R
F1 F -0.3761(4) 0.14879(19) 0.49898(18) 0.1134(11) Uani 1 1 d .
O1 O 0.1408(5) -0.0137(2) 0.2661(2) 0.1198(14) Uani 1 1 d .
C1 C 0.3144(6) 0.0303(3) 0.3878(4) 0.0952(15) Uani 1 1 d .
H1B H 0.3773 -0.0231 0.3891 0.143 Uiso 1 1 calc R
H1C H 0.3014 0.0524 0.4404 0.143 Uiso 1 1 calc R
H1D H 0.3730 0.0726 0.3563 0.143 Uiso 1 1 calc R
F2 F -0.3179(4) 0.28492(19) 0.50590(16) 0.1020(10) Uani 1 1 d .
C2 C 0.0154(5) 0.1119(2) 0.3476(2) 0.0530(9) Uani 1 1 d .
O2 O 0.0293(4) -0.04852(17) 0.3982(2) 0.0991(11) Uani 1 1 d .
F3 F -0.4823(3) 0.23779(19) 0.41808(16) 0.0943(9) Uani 1 1 d .
C3 C -0.1136(4) 0.1260(2) 0.3999(2) 0.0528(9) Uani 1 1 d .
H3A H -0.1448 0.0819 0.4347 0.063 Uiso 1 1 calc R
C4 C -0.1980(4) 0.2056(2) 0.40150(19) 0.0475(8) Uani 1 1 d .
C5 C -0.1476(4) 0.2736(2) 0.3507(2) 0.0525(9) Uani 1 1 d .
C6 C -0.0149(5) 0.2569(2) 0.2986(2) 0.0669(11) Uani 1 1 d .
H6A H 0.0204 0.3010 0.2646 0.080 Uiso 1 1 calc R
C7 C 0.0636(5) 0.1780(3) 0.2964(2) 0.0660(11) Uani 1 1 d .
H7A H 0.1499 0.1683 0.2605 0.079 Uiso 1 1 calc R
C8 C -0.3416(5) 0.2186(2) 0.4561(2) 0.0645(10) Uani 1 1 d .

loop_
_atom_site_aniso_label
_atom_site_aniso_U_11
_atom_site_aniso_U_22
_atom_site_aniso_U_33
_atom_site_aniso_U_23
_atom_site_aniso_U_13
_atom_site_aniso_U_12
S 0.0705(7) 0.0478(6) 0.0972(9) -0.0193(5) 0.0042(6) 0.0008(5)
N 0.084(2) 0.0513(18) 0.093(2) 0.0195(17) 0.009(2) 0.0082(16)
F1 0.110(2) 0.107(2) 0.123(2) 0.0529(18) 0.0617(18) 0.0251(16)
O1 0.147(4) 0.098(2) 0.114(3) -0.053(2) -0.002(2) 0.029(2)
C1 0.072(3) 0.073(3) 0.141(4) 0.006(3) -0.008(3) 0.006(2)
F2 0.0883(18) 0.125(2) 0.0924(19) -0.0433(17) 0.0211(14) 0.0081(15)
C2 0.059(2) 0.0450(18) 0.056(2) -0.0074(15) 0.0022(18) -0.0025(16)
O2 0.087(2) 0.0435(13) 0.167(3) 0.0084(18) 0.010(2) -0.0102(14)
F3 0.0555(14) 0.111(2) 0.116(2) 0.0112(16) 0.0048(14) 0.0059(13)
C3 0.061(2) 0.0427(16) 0.055(2) 0.0063(15) 0.0004(18) -0.0101(16)
C4 0.0517(18) 0.0459(17) 0.0448(17) 0.0014(15) 0.0007(15) -0.0072(15)
C5 0.059(2) 0.0469(17) 0.0520(19) 0.0046(15) -0.0043(17) -0.0048(15)
C6 0.076(3) 0.059(2) 0.065(2) 0.0154(18) 0.014(2) -0.007(2)
C7 0.072(3) 0.068(2) 0.058(2) -0.001(2) 0.0237(19) -0.005(2)
C8 0.063(2) 0.065(2) 0.065(2) 0.008(2) 0.004(2) 0.0063(18)

loop_
_atom_type_symbol
_atom_type_description
_atom_type_scat_dispersion_real
_atom_type_scat_dispersion_imag
_atom_type_scat_source
C C 0.0033 0.0016 'International Tables Vol C Tables 4.2.6.8 and 6.1.1.4'
H H 0.0000 0.0000 'International Tables Vol C Tables 4.2.6.8 and 6.1.1.4'
N N 0.0061 0.0033 'International Tables Vol C Tables 4.2.6.8 and 6.1.1.4'
O O 0.0106 0.0060 'International Tables Vol C Tables 4.2.6.8 and 6.1.1.4'
F F 0.0171 0.0103 'International Tables Vol C Tables 4.2.6.8 and 6.1.1.4'
S S 0.1246 0.1234 'International Tables Vol C Tables 4.2.6.8 and 6.1.1.4'

loop_
_geom_angle_atom_site_label_1
_geom_angle_atom_site_label_2
_geom_angle_atom_site_label_3
_geom_angle
O1 S O2 118.6(2)
O1 S C1 107.8(3)
O2 S C1 107.8(2)
O1 S C2 107.5(2)
O2 S C2 109.23(18)
C1 S C2 105.2(2)
C5 N H0A 120.0
C5 N H0B 120.0
H0A N H0B 120.0
S C1 H1B 109.5
S C1 H1C 109.5
H1B C1 H1C 109.5
S C1 H1D 109.5
H1B C1 H1D 109.5
H1C C1 H1D 109.5
C3 C2 C7 119.7(3)
C3 C2 S 119.4(3)
C7 C2 S 120.9(3)
C2 C3 C4 120.8(3)
C2 C3 H3A 119.6
C4 C3 H3A 119.6
C3 C4 C5 119.8(3)
C3 C4 C8 120.1(3)
C5 C4 C8 120.1(3)
N C5 C6 119.4(3)
N C5 C4 122.8(3)
C6 C5 C4 117.8(3)
C7 C6 C5 121.7(3)
C7 C6 H6A 119.1
C5 C6 H6A 119.1
C6 C7 C2 120.2(3)
C6 C7 H7A 119.9
C2 C7 H7A 119.9
F1 C8 F3 105.7(3)
F1 C8 F2 107.3(3)
F3 C8 F2 105.0(3)
F1 C8 C4 113.3(3)
F3 C8 C4 112.2(3)
F2 C8 C4 112.8(3)

loop_
_geom_bond_atom_site_label_1
_geom_bond_atom_site_label_2
_geom_bond_distance
S O1 1.431(4)
S O2 1.438(3)
S C1 1.746(5)
S C2 1.746(3)
N C5 1.360(4)
N H0A 0.8600
N H0B 0.8600
F1 C8 1.321(4)
C1 H1B 0.9600
C1 H1C 0.9600
C1 H1D 0.9600
F2 C8 1.333(4)
C2 C3 1.375(5)
C2 C7 1.386(5)
F3 C8 1.326(4)
C3 C4 1.390(4)
C3 H3A 0.9300
C4 C5 1.410(4)
C4 C8 1.485(5)
C5 C6 1.400(5)
C6 C7 1.361(5)
C6 H6A 0.9300
C7 H7A 0.9300

loop_
_geom_torsion_atom_site_label_1
_geom_torsion_atom_site_label_2
_geom_torsion_atom_site_label_3
_geom_torsion_atom_site_label_4
_geom_torsion
O1 S C2 C3 137.2(3)
O2 S C2 C3 7.3(4)
C1 S C2 C3 -108.1(3)
O1 S C2 C7 -43.0(4)
O2 S C2 C7 -173.0(3)
C1 S C2 C7 71.6(4)
C7 C2 C3 C4 0.9(5)
S C2 C3 C4 -179.4(3)
C2 C3 C4 C5 -2.0(5)
C2 C3 C4 C8 177.5(3)
C3 C4 C5 N -177.9(3)
C8 C4 C5 N 2.5(5)
C3 C4 C5 C6 1.5(5)
C8 C4 C5 C6 -178.0(3)
N C5 C6 C7 179.6(4)
C4 C5 C6 C7 0.1(6)
C5 C6 C7 C2 -1.3(6)
C3 C2 C7 C6 0.8(6)
S C2 C7 C6 -178.9(3)
C3 C4 C8 F1 -0.7(5)
C5 C4 C8 F1 178.8(3)
C3 C4 C8 F3 -120.3(4)
C5 C4 C8 F3 59.3(4)
C3 C4 C8 F2 121.4(4)
C5 C4 C8 F2 -59.1(5)
